data_4337501
loop_
_publ_author_name
'Poudeu, Pierre F. P.'
'Djieutedjeu, Honore'
'Ranmohotti, Kulugammana G. S.'
'Makongo, Julien P. A. M.'
'Takas, Nathan'

_publ_section_title
;
 Geometrical spin frustration and ferromagnetic ordering in
 (MnxPb2-x)Pb2Sb4Se10.
;
_journal_issue 1
_journal_name_full 'Inorganic chemistry'
_journal_page_first 209
_journal_page_last 220
_journal_paper_doi 10.1021/ic402128c
_journal_volume 53
_journal_year 2014
_chemical_formula_sum 'Mn3.66 Pb12.34 Sb16 Se40'
_chemical_formula_weight 7862.68
_chemical_name_systematic
; 
Manganese Lead Antimony Selenide (0.92/3.08/4/10)
;
_space_group_IT_number 62
_symmetry_cell_setting orthorhombic
_symmetry_space_group_name_Hall '-P 2ac 2n'
_symmetry_space_group_name_H-M 'P n m a'
_atom_sites_solution_primary direct
_atom_sites_solution_secondary difmap
_audit_creation_method 'manual editing of SHELXL-97 cif-file'
_cell_angle_alpha 90.00
_cell_angle_beta 90.00
_cell_angle_gamma 90.00
_cell_formula_units_Z 1
_cell_length_a 24.4409(19)
_cell_length_b 4.1281(3)
_cell_length_c 19.6980(15)
_cell_measurement_temperature 300(2)
_cell_measurement_theta_max 30.25
_cell_measurement_theta_min 4.84
_cell_volume 1987.4(3)
_computing_cell_refinement 'CELL (STOE & Cie GmbH, Darmstadt, 2000)'
_computing_data_collection 'EXPOSE (STOE & Cie GmbH, Darmstadt, 2000)'
_computing_data_reduction 'INTEGRATE (STOE & Cie GmbH, Darmstadt, 2000)'
_computing_molecular_graphics 'Diamond (Brandenburg, 1995)'
_computing_structure_refinement 'SHELXL-97 (Sheldrick, 2008)'
_computing_structure_solution 'SHELXS-97 (Sheldrick, 2008)'
_diffrn_ambient_temperature 300(2)
_diffrn_measured_fraction_theta_full 0.99
_diffrn_measured_fraction_theta_max 0.99
_diffrn_measurement_device_type 'IPDS-2T Stoe'
_diffrn_measurement_method 'fixed phi and incremental omega oscillation 0.8 degree, 2 min exposure time'
_diffrn_radiation_monochromator graphite
_diffrn_radiation_source 'fine-focus sealed tube'
_diffrn_radiation_type MoK\a
_diffrn_radiation_wavelength 0.71073
_diffrn_reflns_av_R_equivalents 0.0638
_diffrn_reflns_av_sigmaI/netI 0.0208
_diffrn_reflns_limit_h_max 33
_diffrn_reflns_limit_h_min -33
_diffrn_reflns_limit_k_max 6
_diffrn_reflns_limit_k_min -5
_diffrn_reflns_limit_l_max 22
_diffrn_reflns_limit_l_min -22
_diffrn_reflns_number 45694
_diffrn_reflns_theta_full 30.25
_diffrn_reflns_theta_max 30.25
_diffrn_reflns_theta_min 4.84
_exptl_absorpt_coefficient_mu 50.2
_exptl_absorpt_correction_T_max 0.22
_exptl_absorpt_correction_T_min 0.10
_exptl_absorpt_correction_type numerical
_exptl_absorpt_process_details
; 
crystal description from video camera using FACEIT 
(STOE & Cie GmbH, Darmstadt, 2003) and optimized with X-SHAPE 
(STOE & Cie GmbH, Darmstadt, 2003) 
using set of equivalent reflections 
;
_exptl_crystal_colour Black
_exptl_crystal_density_diffrn 6.569
_exptl_crystal_density_meas ?
_exptl_crystal_density_method 'not measured'
_exptl_crystal_description Needle
_exptl_crystal_F_000 3277.1
_exptl_crystal_size_max 0.26
_exptl_crystal_size_mid 0.04
_exptl_crystal_size_min 0.03
_refine_diff_density_max 1.294
_refine_diff_density_min -1.142
_refine_diff_density_rms 0.251
_refine_ls_extinction_coef 0.00010(1)
_refine_ls_extinction_expression Fc^*^=kFc[1+0.001xFc^2^\l^3^/sin(2\q)]^-1/4^
_refine_ls_extinction_method SHELXL
_refine_ls_goodness_of_fit_ref 1.248
_refine_ls_matrix_type full
_refine_ls_number_parameters 112
_refine_ls_number_reflns 3300
_refine_ls_number_restraints 0
_refine_ls_restrained_S_all 1.248
_refine_ls_R_factor_all 0.0212
_refine_ls_R_factor_gt 0.0212
_refine_ls_shift/su_max 0.000
_refine_ls_shift/su_mean 0.000
_refine_ls_structure_factor_coef Fsqd
_refine_ls_weighting_details 'calc w=1/[\s^2^(Fo^2^)+(0.0282P)^2^+86.4614P] where P=(Fo^2^+2Fc^2^)/3'
_refine_ls_weighting_scheme calc
_refine_ls_wR_factor_gt 0.0507
_refine_ls_wR_factor_ref 0.0507
_reflns_number_gt 3008
_reflns_number_total 3300
_reflns_threshold_expression >2sigma(I)
_cod_data_source_file ic402128c_si_001.cif
_cod_data_source_block Mn3.67Pb12.33Sb16Se40-300K
_cod_depositor_comments
;
The following automatic conversions were performed:

'_symmetry_cell_setting' value 'Orthorhombic' changed to
'orthorhombic' according to
/usr/data/users/saulius/automatic-downloads/current/ACS/lib/dictionaries/cif_core.dic
dictionary named 'cif_core.dic' version 2.4.2 from
2011-04-26.

'_exptl_absorpt_correction_type' value 'Numerical'
changed to 'numerical' according to
/usr/data/users/saulius/automatic-downloads/current/ACS/lib/dictionaries/cif_core.dic
dictionary named 'cif_core.dic' version 2.4.2 from 2011-04-26.

Automatic conversion script
Id: cif_fix_values 2281 2013-09-26 08:29:07Z andrius 

The following automatic conversions were performed:

'_exptl_crystal_density_meas' value 'not measured' was changed to '?'
- the value is perceived as not measured.

Automatic conversion script
Id: cif_fix_values 3008 2015-01-20 13:52:24Z robertas 
;
_cod_original_sg_symbol_H-M Pnma
_cod_database_code 4337501

loop_
_symmetry_equiv_pos_as_xyz
'x, y, z'
'-x+1/2, -y, z+1/2'
'-x, y+1/2, -z'
'x+1/2, -y+1/2, -z+1/2'
'-x, -y, -z'
'x-1/2, y, -z-1/2'
'x, -y-1/2, z'
'-x-1/2, y-1/2, z-1/2'

loop_
_atom_site_label
_atom_site_type_symbol
_atom_site_fract_x
_atom_site_fract_y
_atom_site_fract_z
_atom_site_U_iso_or_equiv
_atom_site_adp_type
_atom_site_occupancy
_atom_site_symmetry_multiplicity
_atom_site_calc_flag
_atom_site_refinement_flags
Pb1 Pb 0.37232(14) 0.2500 0.29773(14) 0.0335(8) Uani 1 2 d S
Pb2 Pb 0.20266(16) 0.2500 0.39261(16) 0.0334(8) Uani 1 2 d S
Pb3 Pb 0.54201(12) 0.2500 0.22397(14) 0.0249(13) Uani 0.793(17) 2 d SP
Mn1 Mn 0.54201(12) 0.2500 0.22397(14) 0.0249(13) Uani 0.207(17) 2 d SP
Sb1 Sb 0.19313(18) 0.7500 0.5943(2) 0.0245(12) Uani 1 2 d S
Sb2 Sb 0.51030(19) 0.7500 0.4076(2) 0.0168(10) Uani 1 2 d S
Sb3 Sb 0.34221(19) 0.7500 0.4848(2) 0.0243(11) Uani 1 2 d S
Sb4 Sb 0.3268(2) 0.2500 0.6898(2) 0.0207(11) Uani 1 2 d S
Pb4 Pb 0.0611(3) 0.2500 0.5362(3) 0.032(2) Uani 0.291(16) 2 d SP
Mn2 Mn 0.0611(3) 0.2500 0.5362(3) 0.032(2) Uani 0.709(16) 2 d SP
Se1 Se 0.2950(3) 0.7500 0.3649(3) 0.0218(16) Uani 1 2 d S
Se2 Se 0.4180(3) 0.2500 0.4401(3) 0.0260(16) Uani 1 2 d S
Se3 Se 0.1349(3) 0.7500 0.4807(3) 0.0234(16) Uani 1 2 d S
Se4 Se 0.2686(3) 0.2500 0.5325(3) 0.0293(18) Uani 1 2 d S
Se5 Se 0.2621(2) 0.7500 0.7308(3) 0.0233(15) Uani 1 2 d S
Se6 Se 0.4631(3) 0.7500 0.2836(3) 0.0228(17) Uani 1 2 d S
Se7 Se 0.6254(3) 0.7500 0.1909(3) 0.0258(17) Uani 1 2 d S
Se8 Se 0.1335(3) 0.2500 0.6536(3) 0.0312(18) Uani 1 2 d S
Se9 Se 0.5849(3) 0.2500 0.3719(3) 0.0267(17) Uani 1 2 d S
Se10 Se 0.5011(4) 0.2500 0.0828(3) 0.032(2) Uani 1 2 d S

loop_
_atom_site_aniso_label
_atom_site_aniso_U_11
_atom_site_aniso_U_22
_atom_site_aniso_U_33
_atom_site_aniso_U_23
_atom_site_aniso_U_13
_atom_site_aniso_U_12
Pb1 0.033(2) 0.0296(17) 0.0381(18) 0.000 0.0006(15) 0.000
Pb2 0.0294(16) 0.0255(15) 0.045(2) 0.000 -0.0022(18) 0.000
Pb3 0.019(2) 0.026(2) 0.030(2) 0.000 0.0012(17) 0.000
Mn1 0.019(2) 0.026(2) 0.030(2) 0.000 0.0012(17) 0.000
Sb1 0.018(3) 0.025(2) 0.031(3) 0.000 -0.002(2) 0.000
Sb2 0.020(3) 0.0148(18) 0.016(2) 0.000 -0.002(2) 0.000
Sb3 0.029(3) 0.018(2) 0.026(3) 0.000 -0.002(2) 0.000
Sb4 0.021(2) 0.018(2) 0.024(3) 0.000 -0.005(2) 0.000
Pb4 0.026(4) 0.024(3) 0.045(5) 0.000 0.004(3) 0.000
Mn2 0.026(4) 0.024(3) 0.045(5) 0.000 0.004(3) 0.000
Se1 0.026(4) 0.018(3) 0.022(3) 0.000 -0.002(4) 0.000
Se2 0.024(4) 0.024(4) 0.030(4) 0.000 0.000(4) 0.000
Se3 0.026(4) 0.024(3) 0.020(3) 0.000 -0.003(3) 0.000
Se4 0.024(4) 0.035(4) 0.030(4) 0.000 0.002(3) 0.000
Se5 0.018(4) 0.025(3) 0.027(3) 0.000 -0.003(3) 0.000
Se6 0.022(4) 0.016(4) 0.029(4) 0.000 0.001(4) 0.000
Se7 0.023(4) 0.028(4) 0.026(3) 0.000 -0.004(3) 0.000
Se8 0.034(5) 0.029(4) 0.030(4) 0.000 0.008(3) 0.000
Se9 0.028(4) 0.029(4) 0.024(4) 0.000 -0.003(4) 0.000
Se10 0.035(5) 0.029(4) 0.034(5) 0.000 -0.005(4) 0.000

loop_
_atom_type_symbol
_atom_type_description
_atom_type_scat_dispersion_real
_atom_type_scat_dispersion_imag
_atom_type_scat_source
Mn Mn 0.3368 0.7283 'International Tables Vol C Tables 4.2.6.8 and 6.1.1.4'
Se Se -0.0929 2.2259 'International Tables Vol C Tables 4.2.6.8 and 6.1.1.4'
Sb Sb -0.5866 1.5461 'International Tables Vol C Tables 4.2.6.8 and 6.1.1.4'
Pb Pb -3.3944 10.1111 'International Tables Vol C Tables 4.2.6.8 and 6.1.1.4'

loop_
_geom_angle_atom_site_label_1
_geom_angle_atom_site_label_2
_geom_angle_atom_site_label_3
_geom_angle
_geom_angle_site_symmetry_1
_geom_angle_site_symmetry_3
Se2 Pb1 Se6 79.38(17) . 1_545
Se2 Pb1 Se6 79.38(17) . .
Se6 Pb1 Se6 85.39(18) 1_545 .
Se2 Pb1 Se1 80.12(17) . 1_545
Se6 Pb1 Se1 91.86(15) 1_545 1_545
Se6 Pb1 Se1 159.47(19) . 1_545
Se2 Pb1 Se1 80.12(17) . .
Se6 Pb1 Se1 159.47(19) 1_545 .
Se6 Pb1 Se1 91.86(15) . .
Se1 Pb1 Se1 83.6(2) 1_545 .
Se2 Pb1 Se8 140.00(11) . 2_554
Se6 Pb1 Se8 63.71(15) 1_545 2_554
Se6 Pb1 Se8 110.72(17) . 2_554
Se1 Pb1 Se8 85.94(15) 1_545 2_554
Se1 Pb1 Se8 135.4(2) . 2_554
Se2 Pb1 Se8 140.00(11) . 2_564
Se6 Pb1 Se8 110.72(17) 1_545 2_564
Se6 Pb1 Se8 63.71(15) . 2_564
Se1 Pb1 Se8 135.4(2) 1_545 2_564
Se1 Pb1 Se8 85.94(15) . 2_564
Se8 Pb1 Se8 71.95(13) 2_554 2_564
Se2 Pb1 Se5 133.56(19) . 2_564
Se6 Pb1 Se5 129.99(12) 1_545 2_564
Se6 Pb1 Se5 129.99(12) . 2_564
Se1 Pb1 Se5 65.95(17) 1_545 2_564
Se1 Pb1 Se5 65.95(17) . 2_564
Se8 Pb1 Se5 70.21(16) 2_554 2_564
Se8 Pb1 Se5 70.21(16) 2_564 2_564
Se1 Pb2 Se1 83.30(19) . 1_545
Se1 Pb2 Se3 155.5(2) . 1_545
Se1 Pb2 Se3 92.46(14) 1_545 1_545
Se1 Pb2 Se3 92.46(14) . .
Se1 Pb2 Se3 155.5(2) 1_545 .
Se3 Pb2 Se3 81.43(16) 1_545 .
Se1 Pb2 Se4 77.57(16) . .
Se1 Pb2 Se4 77.57(16) 1_545 .
Se3 Pb2 Se4 77.95(16) 1_545 .
Se3 Pb2 Se4 77.95(16) . .
Se1 Pb2 Se7 139.1(2) . 6_546
Se1 Pb2 Se7 84.90(18) 1_545 6_546
Se3 Pb2 Se7 63.79(15) 1_545 6_546
Se3 Pb2 Se7 112.83(19) . 6_546
Se4 Pb2 Se7 137.00(11) . 6_546
Se1 Pb2 Se7 84.90(19) . 6_556
Se1 Pb2 Se7 139.1(2) 1_545 6_556
Se3 Pb2 Se7 112.83(19) 1_545 6_556
Se3 Pb2 Se7 63.79(15) . 6_556
Se4 Pb2 Se7 137.00(11) . 6_556
Se7 Pb2 Se7 78.97(19) 6_546 6_556
Se1 Pb2 Se5 68.96(16) . 2_564
Se1 Pb2 Se5 68.96(16) 1_545 2_564
Se3 Pb2 Se5 131.74(12) 1_545 2_564
Se3 Pb2 Se5 131.75(12) . 2_564
Se4 Pb2 Se5 134.53(19) . 2_564
Se7 Pb2 Se5 70.28(16) 6_546 2_564
Se7 Pb2 Se5 70.28(16) 6_556 2_564
Se10 Pb3 Se7 91.5(2) . .
Se10 Pb3 Se7 91.5(2) . 1_545
Se7 Pb3 Se7 88.0(2) . 1_545
Se10 Pb3 Se6 98.5(2) . .
Se7 Pb3 Se6 92.72(14) . .
Se7 Pb3 Se6 170.0(2) 1_545 .
Se10 Pb3 Se6 98.5(2) . 1_545
Se7 Pb3 Se6 170.0(2) . 1_545
Se7 Pb3 Se6 92.72(14) 1_545 1_545
Se6 Pb3 Se6 84.89(17) . 1_545
Se10 Pb3 Se9 180.0(3) . .
Se7 Pb3 Se9 88.52(18) . .
Se7 Pb3 Se9 88.52(18) 1_545 .
Se6 Pb3 Se9 81.49(18) . .
Se6 Pb3 Se9 81.49(18) 1_545 .
Se3 Sb1 Se8 94.2(2) . .
Se3 Sb1 Se8 94.2(2) . 1_565
Se8 Sb1 Se8 95.7(2) . 1_565
Se3 Sb1 Se4 89.28(18) . 1_565
Se8 Sb1 Se4 173.9(2) . 1_565
Se8 Sb1 Se4 88.98(14) 1_565 1_565
Se3 Sb1 Se4 89.28(18) . .
Se8 Sb1 Se4 88.98(14) . .
Se8 Sb1 Se4 173.9(2) 1_565 .
Se4 Sb1 Se4 86.1(2) 1_565 .
Se3 Sb1 Se5 179.6(2) . .
Se8 Sb1 Se5 85.57(19) . .
Se8 Sb1 Se5 85.56(19) 1_565 .
Se4 Sb1 Se5 91.00(19) 1_565 .
Se4 Sb1 Se5 91.00(19) . .
Se3 Sb1 Pb4 47.57(13) . .
Se8 Sb1 Pb4 46.72(17) . .
Se8 Sb1 Pb4 94.61(18) 1_565 .
Se4 Sb1 Pb4 136.84(19) 1_565 .
Se4 Sb1 Pb4 91.41(14) . .
Se5 Sb1 Pb4 132.15(13) . .
Se6 Sb2 Se9 92.85(19) . 1_565
Se6 Sb2 Se9 92.85(19) . .
Se9 Sb2 Se9 93.2(3) 1_565 .
Se6 Sb2 Se2 82.95(19) . .
Se9 Sb2 Se2 173.5(2) 1_565 .
Se9 Sb2 Se2 91.95(15) . .
Se6 Sb2 Se2 82.95(19) . 1_565
Se9 Sb2 Se2 91.95(15) 1_565 1_565
Se9 Sb2 Se2 173.5(2) . 1_565
Se2 Sb2 Se2 82.7(2) . 1_565
Se6 Sb2 Se2 174.9(3) . 5_666
Se9 Sb2 Se2 83.7(2) 1_565 5_666
Se9 Sb2 Se2 83.7(2) . 5_666
Se2 Sb2 Se2 100.81(18) . 5_666
Se2 Sb2 Se2 100.81(18) 1_565 5_666
Se1 Sb3 Se4 91.0(2) . .
Se1 Sb3 Se4 91.0(2) . 1_565
Se4 Sb3 Se4 91.0(2) . 1_565
Se1 Sb3 Se2 90.4(2) . 1_565
Se4 Sb3 Se2 178.5(3) . 1_565
Se4 Sb3 Se2 89.30(14) 1_565 1_565
Se1 Sb3 Se2 90.4(2) . .
Se4 Sb3 Se2 89.30(14) . .
Se4 Sb3 Se2 178.5(3) 1_565 .
Se2 Sb3 Se2 90.4(2) 1_565 .
Se1 Sb3 Se9 173.8(3) . 5_666
Se4 Sb3 Se9 93.32(18) . 5_666
Se4 Sb3 Se9 93.32(18) 1_565 5_666
Se2 Sb3 Se9 85.2(2) 1_565 5_666
Se2 Sb3 Se9 85.2(2) . 5_666
Se7 Sb4 Se5 89.6(2) 5_666 .
Se7 Sb4 Se5 89.6(2) 5_666 1_545
Se5 Sb4 Se5 98.6(3) . 1_545
Se7 Sb4 Se9 92.2(2) 5_666 5_666
Se5 Sb4 Se9 90.90(14) . 5_666
Se5 Sb4 Se9 170.36(19) 1_545 5_666
Se7 Sb4 Se9 92.2(2) 5_666 5_656
Se5 Sb4 Se9 170.36(19) . 5_656
Se5 Sb4 Se9 90.90(14) 1_545 5_656
Se9 Sb4 Se9 79.6(2) 5_666 5_656
Se7 Sb4 Se4 178.2(3) 5_666 .
Se5 Sb4 Se4 91.59(19) . .
Se5 Sb4 Se4 91.59(19) 1_545 .
Se9 Sb4 Se4 86.39(17) 5_666 .
Se9 Sb4 Se4 86.39(17) 5_656 .
Se10 Pb4 Se10 98.6(3) 2 2_565
Se10 Pb4 Se10 89.4(2) 2 6_556
Se10 Pb4 Se10 89.4(2) 2_565 6_556
Se10 Pb4 Se8 94.1(2) 2 .
Se10 Pb4 Se8 94.1(2) 2_565 .
Se10 Pb4 Se8 174.6(3) 6_556 .
Se10 Pb4 Se3 175.1(3) 2 .
Se10 Pb4 Se3 86.33(15) 2_565 .
Se10 Pb4 Se3 90.5(2) 6_556 .
Se8 Pb4 Se3 85.6(2) . .
Se10 Pb4 Se3 86.34(15) 2 1_545
Se10 Pb4 Se3 175.1(3) 2_565 1_545
Se10 Pb4 Se3 90.5(2) 6_556 1_545
Se8 Pb4 Se3 85.6(2) . 1_545
Se3 Pb4 Se3 88.8(2) . 1_545
Se10 Pb4 Pb4 45.13(19) 2 5_556
Se10 Pb4 Pb4 95.5(3) 2_565 5_556
Se10 Pb4 Pb4 44.26(16) 6_556 5_556
Se8 Pb4 Pb4 139.10(19) . 5_556
Se3 Pb4 Pb4 134.6(3) . 5_556
Se3 Pb4 Pb4 87.83(15) 1_545 5_556
Se10 Pb4 Mn2 45.13(19) 2 5_556
Se10 Pb4 Mn2 95.5(3) 2_565 5_556
Se10 Pb4 Mn2 44.26(16) 6_556 5_556
Se8 Pb4 Mn2 139.10(19) . 5_556
Se3 Pb4 Mn2 134.6(3) . 5_556
Se3 Pb4 Mn2 87.83(15) 1_545 5_556
Pb4 Pb4 Mn2 0.00(12) 5_556 5_556
Sb3 Se1 Pb1 96.6(2) . .
Sb3 Se1 Pb1 96.6(2) . 1_565
Pb1 Se1 Pb1 83.6(2) . 1_565
Sb3 Se1 Pb2 99.3(2) . 1_565
Pb1 Se1 Pb2 164.1(3) . 1_565
Pb1 Se1 Pb2 94.33(9) 1_565 1_565
Sb3 Se1 Pb2 99.3(2) . .
Pb1 Se1 Pb2 94.33(9) . .
Pb1 Se1 Pb2 164.1(3) 1_565 .
Pb2 Se1 Pb2 83.30(19) 1_565 .
Sb3 Se1 Se5 145.32(8) . 2_564
Pb1 Se1 Se5 62.89(12) . 2_564
Pb1 Se1 Se5 107.6(2) 1_565 2_564
Pb2 Se1 Se5 103.1(2) 1_565 2_564
Pb2 Se1 Se5 58.07(14) . 2_564
Sb3 Se1 Se5 145.32(8) . 2_574
Pb1 Se1 Se5 107.6(2) . 2_574
Pb1 Se1 Se5 62.89(12) 1_565 2_574
Pb2 Se1 Se5 58.07(14) 1_565 2_574
Pb2 Se1 Se5 103.1(2) . 2_574
Se5 Se1 Se5 69.29(17) 2_564 2_574
Sb3 Se1 Se2 47.66(15) . 1_565
Pb1 Se1 Se2 92.5(2) . 1_565
Pb1 Se1 Se2 49.07(15) 1_565 1_565
Pb2 Se1 Se2 98.06(11) 1_565 1_565
Pb2 Se1 Se2 146.9(2) . 1_565
Se5 Se1 Se2 149.9(3) 2_564 1_565
Se5 Se1 Se2 105.59(13) 2_574 1_565
Sb3 Se2 Sb3 90.4(2) 1_545 .
Sb3 Se2 Pb1 92.6(2) 1_545 .
Sb3 Se2 Pb1 92.6(2) . .
Sb3 Se2 Sb2 93.04(10) 1_545 1_545
Sb3 Se2 Sb2 172.0(3) . 1_545
Pb1 Se2 Sb2 94.38(18) . 1_545
Sb3 Se2 Sb2 172.0(3) 1_545 .
Sb3 Se2 Sb2 93.04(10) . .
Pb1 Se2 Sb2 94.38(18) . .
Sb2 Se2 Sb2 82.7(2) 1_545 .
Sb3 Se2 Sb2 93.42(19) 1_545 5_666
Sb3 Se2 Sb2 93.42(19) . 5_666
Pb1 Se2 Sb2 171.4(3) . 5_666
Sb2 Se2 Sb2 79.20(18) 1_545 5_666
Sb2 Se2 Sb2 79.20(18) . 5_666
Sb3 Se2 Se6 92.55(12) 1_545 1_545
Sb3 Se2 Se6 143.2(2) . 1_545
Pb1 Se2 Se6 50.60(13) . 1_545
Sb2 Se2 Se6 43.83(14) 1_545 1_545
Sb2 Se2 Se6 89.02(19) . 1_545
Sb2 Se2 Se6 122.94(19) 5_666 1_545
Sb3 Se2 Se6 143.2(2) 1_545 .
Sb3 Se2 Se6 92.55(12) . .
Pb1 Se2 Se6 50.60(13) . .
Sb2 Se2 Se6 89.02(19) 1_545 .
Sb2 Se2 Se6 43.83(14) . .
Sb2 Se2 Se6 122.94(19) 5_666 .
Se6 Se2 Se6 64.43(15) 1_545 .
Sb1 Se3 Mn2 90.85(19) . 1_565
Sb1 Se3 Pb4 90.85(19) . 1_565
Mn2 Se3 Pb4 0.0(3) 1_565 1_565
Sb1 Se3 Pb4 90.85(19) . .
Mn2 Se3 Pb4 88.8(2) 1_565 .
Pb4 Se3 Pb4 88.8(2) 1_565 .
Sb1 Se3 Pb2 100.5(2) . .
Mn2 Se3 Pb2 168.3(3) 1_565 .
Pb4 Se3 Pb2 168.3(3) 1_565 .
Pb4 Se3 Pb2 93.83(10) . .
Sb1 Se3 Pb2 100.5(2) . 1_565
Mn2 Se3 Pb2 93.83(10) 1_565 1_565
Pb4 Se3 Pb2 93.83(10) 1_565 1_565
Pb4 Se3 Pb2 168.3(3) . 1_565
Pb2 Se3 Pb2 81.43(16) . 1_565
Sb1 Se3 Se7 151.5(3) . 6_556
Mn2 Se3 Se7 109.2(2) 1_565 6_556
Pb4 Se3 Se7 109.2(2) 1_565 6_556
Pb4 Se3 Se7 109.2(2) . 6_556
Pb2 Se3 Se7 59.27(14) . 6_556
Pb2 Se3 Se7 59.27(14) 1_565 6_556
Sb3 Se4 Sb3 91.0(2) . 1_545
Sb3 Se4 Sb1 175.1(3) . 1_545
Sb3 Se4 Sb1 91.32(9) 1_545 1_545
Sb3 Se4 Sb1 91.32(9) . .
Sb3 Se4 Sb1 175.1(3) 1_545 .
Sb1 Se4 Sb1 86.1(2) 1_545 .
Sb3 Se4 Pb2 91.95(18) . .
Sb3 Se4 Pb2 91.95(18) 1_545 .
Sb1 Se4 Pb2 92.27(19) 1_545 .
Sb1 Se4 Pb2 92.27(19) . .
Sb3 Se4 Sb4 92.03(19) . .
Sb3 Se4 Sb4 92.03(19) 1_545 .
Sb1 Se4 Sb4 83.58(17) 1_545 .
Sb1 Se4 Sb4 83.58(17) . .
Pb2 Se4 Sb4 174.3(2) . .
Sb3 Se4 Se1 41.78(15) . .
Sb3 Se4 Se1 90.03(19) 1_545 .
Sb1 Se4 Se1 142.5(3) 1_545 .
Sb1 Se4 Se1 94.55(13) . .
Pb2 Se4 Se1 50.24(13) . .
Sb4 Se4 Se1 133.81(17) . .
Sb3 Se4 Se1 90.03(19) . 1_545
Sb3 Se4 Se1 41.78(15) 1_545 1_545
Sb1 Se4 Se1 94.55(13) 1_545 1_545
Sb1 Se4 Se1 142.5(3) . 1_545
Pb2 Se4 Se1 50.24(13) . 1_545
Sb4 Se4 Se1 133.81(17) . 1_545
Se1 Se4 Se1 63.09(14) . 1_545
Sb4 Se5 Sb4 98.6(3) . 1_565
Sb4 Se5 Sb1 93.25(19) . .
Sb4 Se5 Sb1 93.25(19) 1_565 .
Sb4 Se5 Pb2 97.8(2) . 2_565
Sb4 Se5 Pb2 97.8(2) 1_565 2_565
Sb1 Se5 Pb2 163.1(2) . 2_565
Sb4 Se5 Pb1 130.50(14) . 2_565
Sb4 Se5 Pb1 130.51(14) 1_565 2_565
Sb1 Se5 Pb1 79.80(17) . 2_565
Pb2 Se5 Pb1 83.27(15) 2_565 2_565
Sb4 Se5 Se1 150.4(3) . 2_575
Sb4 Se5 Se1 90.46(14) 1_565 2_575
Sb1 Se5 Se1 114.4(2) . 2_575
Pb2 Se5 Se1 52.97(14) 2_565 2_575
Pb1 Se5 Se1 51.15(14) 2_565 2_575
Sb4 Se5 Se1 90.46(14) . 2_565
Sb4 Se5 Se1 150.4(3) 1_565 2_565
Sb1 Se5 Se1 114.4(2) . 2_565
Pb2 Se5 Se1 52.97(14) 2_565 2_565
Pb1 Se5 Se1 51.15(14) 2_565 2_565
Se1 Se5 Se1 69.29(17) 2_575 2_565
Sb4 Se5 Se7 96.5(2) . 5_676
Sb4 Se5 Se7 44.15(15) 1_565 5_676
Sb1 Se5 Se7 137.24(16) . 5_676
Pb2 Se5 Se7 54.17(15) 2_565 5_676
Pb1 Se5 Se7 121.67(18) 2_565 5_676
Se1 Se5 Se7 70.8(2) 2_575 5_676
Se1 Se5 Se7 107.1(2) 2_565 5_676
Sb2 Se6 Pb1 103.19(17) . 1_565
Sb2 Se6 Pb1 103.19(17) . .
Pb1 Se6 Pb1 85.39(18) 1_565 .
Sb2 Se6 Pb3 94.49(19) . .
Pb1 Se6 Pb3 162.3(2) 1_565 .
Pb1 Se6 Pb3 92.13(7) . .
Sb2 Se6 Mn1 94.49(19) . 1_565
Pb1 Se6 Mn1 92.13(7) 1_565 1_565
Pb1 Se6 Mn1 162.3(2) . 1_565
Pb3 Se6 Mn1 84.89(17) . 1_565
Sb2 Se6 Pb3 94.49(19) . 1_565
Pb1 Se6 Pb3 92.13(7) 1_565 1_565
Pb1 Se6 Pb3 162.3(2) . 1_565
Pb3 Se6 Pb3 84.89(17) . 1_565
Mn1 Se6 Pb3 0.00(13) 1_565 1_565
Sb2 Se6 Se8 162.6(3) . 2_564
Pb1 Se6 Se8 64.72(13) 1_565 2_564
Pb1 Se6 Se8 64.72(13) . 2_564
Pb3 Se6 Se8 98.35(18) . 2_564
Mn1 Se6 Se8 98.35(18) 1_565 2_564
Pb3 Se6 Se8 98.35(18) 1_565 2_564
Sb4 Se7 Mn1 96.29(19) 5_666 1_565
Sb4 Se7 Pb3 96.29(19) 5_666 1_565
Mn1 Se7 Pb3 0.00(13) 1_565 1_565
Sb4 Se7 Pb3 96.28(19) 5_666 .
Mn1 Se7 Pb3 88.0(2) 1_565 .
Pb3 Se7 Pb3 88.0(2) 1_565 .
Sb4 Se7 Pb2 101.2(2) 5_666 6_666
Mn1 Se7 Pb2 93.92(7) 1_565 6_666
Pb3 Se7 Pb2 93.92(7) 1_565 6_666
Pb3 Se7 Pb2 162.1(3) . 6_666
Sb4 Se7 Pb2 101.2(2) 5_666 6_656
Mn1 Se7 Pb2 162.1(3) 1_565 6_656
Pb3 Se7 Pb2 162.1(3) 1_565 6_656
Pb3 Se7 Pb2 93.92(7) . 6_656
Pb2 Se7 Pb2 78.97(19) 6_666 6_656
Sb4 Se7 Se3 149.6(4) 5_666 6_656
Mn1 Se7 Se3 105.39(19) 1_565 6_656
Pb3 Se7 Se3 105.39(19) 1_565 6_656
Pb3 Se7 Se3 105.40(19) . 6_656
Pb2 Se7 Se3 56.93(14) 6_666 6_656
Pb2 Se7 Se3 56.93(14) 6_656 6_656
Sb1 Se8 Sb1 95.7(2) . 1_545
Sb1 Se8 Pb4 89.15(18) . .
Sb1 Se8 Pb4 89.15(18) 1_545 .
Sb1 Se8 Se6 131.55(12) . 2_565
Sb1 Se8 Se6 131.55(12) 1_545 2_565
Pb4 Se8 Se6 99.9(3) . 2_565
Sb1 Se8 Pb1 85.67(12) . 2_565
Sb1 Se8 Pb1 142.7(3) 1_545 2_565
Pb4 Se8 Pb1 128.1(2) . 2_565
Se6 Se8 Pb1 51.57(11) 2_565 2_565
Sb1 Se8 Pb1 142.7(3) . 2
Sb1 Se8 Pb1 85.67(12) 1_545 2
Pb4 Se8 Pb1 128.1(2) . 2
Se6 Se8 Pb1 51.57(11) 2_565 2
Pb1 Se8 Pb1 71.95(13) 2_565 2
Sb1 Se8 Se3 41.64(14) . .
Sb1 Se8 Se3 91.22(18) 1_545 .
Pb4 Se8 Se3 47.62(14) . .
Se6 Se8 Se3 129.4(2) 2_565 .
Pb1 Se8 Se3 112.77(6) 2_565 .
Pb1 Se8 Se3 174.87(15) 2 .
Sb2 Se9 Sb2 93.2(3) . 1_545
Sb2 Se9 Pb3 90.92(19) . .
Sb2 Se9 Pb3 90.92(19) 1_545 .
Sb2 Se9 Sb4 93.32(11) . 5_666
Sb2 Se9 Sb4 170.9(2) 1_545 5_666
Pb3 Se9 Sb4 82.66(18) . 5_666
Sb2 Se9 Sb4 170.9(2) . 5_656
Sb2 Se9 Sb4 93.32(11) 1_545 5_656
Pb3 Se9 Sb4 82.66(18) . 5_656
Sb4 Se9 Sb4 79.6(2) 5_666 5_656
Sb2 Se9 Sb3 97.65(19) . 5_666
Sb2 Se9 Sb3 97.65(19) 1_545 5_666
Pb3 Se9 Sb3 167.5(3) . 5_666
Sb4 Se9 Sb3 87.75(18) 5_666 5_666
Sb4 Se9 Sb3 87.75(18) 5_656 5_666
Sb2 Se9 Se6 42.20(15) . .
Sb2 Se9 Se6 90.3(2) 1_545 .
Pb3 Se9 Se6 48.85(13) . .
Sb4 Se9 Se6 90.24(15) 5_666 .
Sb4 Se9 Se6 131.4(2) 5_656 .
Sb3 Se9 Se6 139.61(17) 5_666 .
Mn2 Se10 Pb4 0.0(3) 2_554 2_554
Mn2 Se10 Mn2 98.6(3) 2_554 2_564
Pb4 Se10 Mn2 98.6(3) 2_554 2_564
Mn2 Se10 Pb4 98.6(3) 2_554 2_564
Pb4 Se10 Pb4 98.6(3) 2_554 2_564
Mn2 Se10 Pb4 0.0(3) 2_564 2_564
Mn2 Se10 Mn2 90.6(2) 2_554 6_656
Pb4 Se10 Mn2 90.6(2) 2_554 6_656
Mn2 Se10 Mn2 90.6(2) 2_564 6_656
Pb4 Se10 Mn2 90.6(2) 2_564 6_656
Mn2 Se10 Pb4 90.6(2) 2_554 6_656
Pb4 Se10 Pb4 90.6(2) 2_554 6_656
Mn2 Se10 Pb4 90.6(2) 2_564 6_656
Pb4 Se10 Pb4 90.6(2) 2_564 6_656
Mn2 Se10 Pb4 0.0(3) 6_656 6_656
Mn2 Se10 Pb3 120.4(2) 2_554 .
Pb4 Se10 Pb3 120.4(2) 2_554 .
Mn2 Se10 Pb3 120.4(2) 2_564 .
Pb4 Se10 Pb3 120.4(2) 2_564 .
Mn2 Se10 Pb3 128.2(3) 6_656 .
Pb4 Se10 Pb3 128.2(3) 6_656 .

loop_
_geom_bond_atom_site_label_1
_geom_bond_atom_site_label_2
_geom_bond_distance
_geom_bond_site_symmetry_2
Pb1 Se2 3.018(8) .
Pb1 Se6 3.044(5) 1_545
Pb1 Se6 3.044(5) .
Pb1 Se1 3.096(7) 1_545
Pb1 Se1 3.097(7) .
Pb1 Se8 3.514(5) 2_554
Pb1 Se8 3.514(5) 2_564
Pb1 Se5 3.539(7) 2_564
Pb2 Se1 3.106(6) .
Pb2 Se1 3.106(6) 1_545
Pb2 Se3 3.164(5) 1_545
Pb2 Se3 3.164(5) .
Pb2 Se4 3.192(8) .
Pb2 Se7 3.246(7) 6_546
Pb2 Se7 3.246(7) 6_556
Pb2 Se5 3.302(7) 2_564
Pb3 Se10 2.955(8) .
Pb3 Se7 2.972(6) .
Pb3 Se7 2.973(6) 1_545
Pb3 Se6 3.058(5) .
Pb3 Se6 3.058(5) 1_545
Pb3 Se9 3.096(8) .
Sb1 Se3 2.653(7) .
Sb1 Se8 2.783(5) .
Sb1 Se8 2.783(5) 1_565
Sb1 Se4 3.024(6) 1_565
Sb1 Se4 3.024(6) .
Sb1 Se5 3.173(8) .
Sb1 Pb4 3.997(7) .
Sb2 Se6 2.701(8) .
Sb2 Se9 2.842(7) 1_565
Sb2 Se9 2.842(7) .
Sb2 Se2 3.125(6) .
Sb2 Se2 3.125(6) 1_565
Sb2 Se2 3.474(9) 5_666
Sb3 Se1 2.629(8) .
Sb3 Se4 2.894(6) .
Sb3 Se4 2.894(6) 1_565
Sb3 Se2 2.909(6) 1_565
Sb3 Se2 2.909(6) .
Sb3 Se9 3.338(8) 5_666
Sb4 Se7 2.625(8) 5_666
Sb4 Se5 2.723(6) .
Sb4 Se5 2.723(6) 1_545
Sb4 Se9 3.225(7) 5_666
Sb4 Se9 3.225(7) 5_656
Sb4 Se4 3.409(8) .
Pb4 Se10 2.723(7) 2
Pb4 Se10 2.723(7) 2_565
Pb4 Se10 2.766(10) 6_556
Pb4 Se8 2.910(10) .
Pb4 Se3 2.951(6) .
Pb4 Se3 2.951(6) 1_545
Pb4 Pb4 3.902(10) 5_556
Pb4 Mn2 3.902(10) 5_556
Se1 Pb1 3.097(7) 1_565
Se1 Pb2 3.106(6) 1_565
Se1 Se5 3.631(8) 2_564
Se1 Se5 3.631(8) 2_574
Se1 Se2 3.936(9) 1_565
Se2 Sb3 2.909(6) 1_545
Se2 Sb2 3.125(6) 1_545
Se2 Sb2 3.474(9) 5_666
Se2 Se6 3.872(8) 1_545
Se2 Se6 3.872(8) .
Se3 Mn2 2.951(6) 1_565
Se3 Pb4 2.951(6) 1_565
Se3 Pb2 3.164(5) 1_565
Se3 Se7 3.388(9) 6_556
Se4 Sb3 2.894(6) 1_545
Se4 Sb1 3.024(6) 1_545
Se4 Se1 3.945(8) 1_545
Se5 Sb4 2.723(6) 1_565
Se5 Pb2 3.302(7) 2_565
Se5 Pb1 3.539(7) 2_565
Se5 Se1 3.631(8) 2_575
Se5 Se1 3.631(8) 2_565
Se5 Se7 3.769(8) 5_676
Se6 Pb1 3.044(5) 1_565
Se6 Mn1 3.058(5) 1_565
Se6 Pb3 3.058(5) 1_565
Se6 Se8 3.484(9) 2_564
Se7 Sb4 2.625(8) 5_666
Se7 Mn1 2.972(6) 1_565
Se7 Pb3 2.972(6) 1_565
Se7 Pb2 3.246(7) 6_666
Se7 Pb2 3.246(7) 6_656
Se7 Se3 3.388(9) 6_656
Se8 Sb1 2.783(5) 1_545
Se8 Se6 3.484(9) 2_565
Se8 Pb1 3.514(5) 2_565
Se8 Pb1 3.514(5) 2
Se9 Sb2 2.842(7) 1_545
Se9 Sb4 3.225(7) 5_666
Se9 Sb4 3.225(7) 5_656
Se9 Sb3 3.338(8) 5_666
Se10 Mn2 2.723(7) 2_554
Se10 Pb4 2.723(7) 2_554
Se10 Mn2 2.723(7) 2_564
Se10 Pb4 2.723(7) 2_564
Se10 Mn2 2.766(10) 6_656
Se10 Pb4 2.766(10) 6_656
